data_7215177
loop_
_publ_author_name
'Han, Rong-Min'
'Ma, Jian-Fang'
'Liu, Ying-Ying'
'Yang, Jin'

_publ_section_title
;
 Syntheses, structures, and photoluminescent properties of a series of
 coordination polymers based on a new
 2&#x2032;-carboxybiphenyl-4-ylmethylaminodiacetic acid and different
 N-donor ligands
;
_journal_issue 28
_journal_name_full CrystEngComm
_journal_page_first 5641
_journal_paper_doi 10.1039/c3ce40528a
_journal_volume 15
_journal_year 2013
_chemical_formula_moiety 'C36 H38 N2 O17 Zn3'
_chemical_formula_sum 'C36 H38 N2 O17 Zn3'
_chemical_formula_weight 966.79
_chemical_name_systematic
;
 ?
;
_space_group_IT_number 60
_symmetry_cell_setting orthorhombic
_symmetry_space_group_name_Hall '-P 2n 2ab'
_symmetry_space_group_name_H-M 'P b c n'
_atom_sites_solution_hydrogens geom
_atom_sites_solution_primary direct
_atom_sites_solution_secondary difmap
_audit_creation_method SHELXL-97
_cell_angle_alpha 90
_cell_angle_beta 90
_cell_angle_gamma 90
_cell_formula_units_Z 4
_cell_length_a 9.6780(4)
_cell_length_b 24.8730(12)
_cell_length_c 15.8270(8)
_cell_measurement_reflns_used 3644
_cell_measurement_temperature 293(2)
_cell_measurement_theta_max 29.2293
_cell_measurement_theta_min 3.2289
_cell_volume 3809.9(3)
_computing_cell_refinement CrysAlis
_computing_data_collection 'CrysAlis (Oxford Diffraction, 2006)'
_computing_data_reduction CrysAlis
_computing_structure_refinement 'SHELXL-97 (Sheldrick, 2008)'
_computing_structure_solution 'SHELXS-97 (Sheldrick, 2008)'
_diffrn_ambient_temperature 293(2)
_diffrn_detector_area_resol_mean 10.0
_diffrn_measured_fraction_theta_full 0.997
_diffrn_measured_fraction_theta_max 0.997
_diffrn_measurement_device_type 'Oxford Diffraction Gemini R Ultra'
_diffrn_measurement_method '\w scan'
_diffrn_radiation_monochromator graphite
_diffrn_radiation_source 'fine-focus sealed tube'
_diffrn_radiation_type MoK\a
_diffrn_radiation_wavelength 0.71069
_diffrn_reflns_av_R_equivalents 0.0307
_diffrn_reflns_av_sigmaI/netI 0.0276
_diffrn_reflns_limit_h_max 8
_diffrn_reflns_limit_h_min -11
_diffrn_reflns_limit_k_max 29
_diffrn_reflns_limit_k_min -25
_diffrn_reflns_limit_l_max 18
_diffrn_reflns_limit_l_min -15
_diffrn_reflns_number 13065
_diffrn_reflns_theta_full 25.02
_diffrn_reflns_theta_max 25.02
_diffrn_reflns_theta_min 3.24
_exptl_absorpt_coefficient_mu 1.954
_exptl_absorpt_correction_T_max 0.7582
_exptl_absorpt_correction_T_min 0.6408
_exptl_absorpt_correction_type multi-scan
_exptl_absorpt_process_details
;
CrysAlis (Oxford Diffraction, 2006)
;
_exptl_crystal_colour colorless
_exptl_crystal_density_diffrn 1.686
_exptl_crystal_density_method 'not measured'
_exptl_crystal_description block
_exptl_crystal_F_000 1976
_exptl_crystal_size_max 0.25
_exptl_crystal_size_mid 0.16
_exptl_crystal_size_min 0.15
_refine_diff_density_max 0.565
_refine_diff_density_min -0.348
_refine_diff_density_rms 0.062
_refine_ls_extinction_method none
_refine_ls_goodness_of_fit_ref 1.080
_refine_ls_hydrogen_treatment mixed
_refine_ls_matrix_type full
_refine_ls_number_parameters 272
_refine_ls_number_reflns 3355
_refine_ls_number_restraints 6
_refine_ls_restrained_S_all 1.082
_refine_ls_R_factor_all 0.0406
_refine_ls_R_factor_gt 0.0317
_refine_ls_shift/su_max 0.001
_refine_ls_shift/su_mean 0.000
_refine_ls_structure_factor_coef Fsqd
_refine_ls_weighting_details 'calc w=1/[\s^2^(Fo^2^)+(0.0367P)^2^+2.4206P] where P=(Fo^2^+2Fc^2^)/3'
_refine_ls_weighting_scheme calc
_refine_ls_wR_factor_gt 0.0753
_refine_ls_wR_factor_ref 0.0799
_reflns_number_gt 2843
_reflns_number_total 3355
_reflns_threshold_expression >2\s(I)
_cod_data_source_file c3ce40528a.cif
_cod_data_source_block Compound-2
_cod_database_code 7215177

loop_
_symmetry_equiv_pos_as_xyz
'x, y, z'
'-x+1/2, -y+1/2, z+1/2'
'x+1/2, -y+1/2, -z'
'-x, y, -z+1/2'
'-x, -y, -z'
'x-1/2, y-1/2, -z-1/2'
'-x-1/2, y-1/2, z'
'x, -y, z-1/2'

loop_
_atom_site_label
_atom_site_type_symbol
_atom_site_fract_x
_atom_site_fract_y
_atom_site_fract_z
_atom_site_U_iso_or_equiv
_atom_site_adp_type
_atom_site_occupancy
_atom_site_symmetry_multiplicity
_atom_site_calc_flag
_atom_site_refinement_flags
Zn1 Zn 0.83205(3) 0.196724(12) 0.003181(18) 0.02409(11) Uani 1 1 d .
Zn2 Zn 1.5000 -0.189928(17) 0.2500 0.02522(13) Uani 1 2 d S
C1 C 0.7823(3) 0.14125(11) 0.13336(18) 0.0313(7) Uani 1 1 d .
C2 C 0.7382(3) 0.12178(11) 0.21943(17) 0.0321(6) Uani 1 1 d .
C3 C 0.6981(4) 0.16035(13) 0.2778(2) 0.0460(8) Uani 1 1 d .
H3 H 0.7076 0.1966 0.2644 0.055 Uiso 1 1 calc R
C4 C 0.6444(4) 0.14618(16) 0.3551(2) 0.0553(10) Uani 1 1 d .
H4 H 0.6164 0.1725 0.3932 0.066 Uiso 1 1 calc R
C5 C 0.6326(4) 0.09247(16) 0.3752(2) 0.0557(10) Uani 1 1 d .
H5 H 0.5959 0.0824 0.4272 0.067 Uiso 1 1 calc R
C6 C 0.6747(3) 0.05360(14) 0.3188(2) 0.0448(8) Uani 1 1 d .
H6 H 0.6671 0.0175 0.3337 0.054 Uiso 1 1 calc R
C7 C 0.7282(3) 0.06717(11) 0.24039(18) 0.0326(7) Uani 1 1 d .
C8 C 0.7849(3) 0.02452(11) 0.18402(17) 0.0300(6) Uani 1 1 d .
C9 C 0.9193(3) 0.02841(11) 0.15333(17) 0.0287(6) Uani 1 1 d .
H9 H 0.9718 0.0587 0.1659 0.034 Uiso 1 1 calc R
C10 C 0.9760(3) -0.01175(10) 0.10474(18) 0.0282(6) Uani 1 1 d .
H10 H 1.0664 -0.0083 0.0857 0.034 Uiso 1 1 calc R
C11 C 0.9005(3) -0.05755(11) 0.08350(17) 0.0286(6) Uani 1 1 d .
C12 C 0.7657(3) -0.06121(11) 0.1135(2) 0.0382(7) Uani 1 1 d .
H12 H 0.7125 -0.0911 0.0998 0.046 Uiso 1 1 calc R
C13 C 0.7094(3) -0.02105(12) 0.1635(2) 0.0402(8) Uani 1 1 d .
H13 H 0.6195 -0.0247 0.1835 0.048 Uiso 1 1 calc R
C14 C 0.9664(3) -0.10060(11) 0.03020(18) 0.0297(6) Uani 1 1 d .
H14A H 0.8952 -0.1174 -0.0038 0.036 Uiso 1 1 calc R
H14B H 1.0314 -0.0837 -0.0081 0.036 Uiso 1 1 calc R
C15 C 0.9436(3) -0.18121(10) 0.11842(16) 0.0252(6) Uani 1 1 d .
H15A H 0.8628 -0.1617 0.1378 0.030 Uiso 1 1 calc R
H15B H 0.9872 -0.1977 0.1671 0.030 Uiso 1 1 calc R
C16 C 0.8996(3) -0.22483(10) 0.05606(16) 0.0241(6) Uani 1 1 d .
C17 C 1.1401(3) -0.12152(10) 0.13956(17) 0.0257(6) Uani 1 1 d .
H17A H 1.0921 -0.1124 0.1914 0.031 Uiso 1 1 calc R
H17B H 1.1804 -0.0888 0.1170 0.031 Uiso 1 1 calc R
C18 C 1.2536(3) -0.16140(11) 0.15868(16) 0.0259(6) Uani 1 1 d .
N1 N 1.0408(2) -0.14357(8) 0.07827(13) 0.0222(5) Uani 1 1 d .
O1 O 0.8822(2) 0.17378(8) 0.12861(12) 0.0395(5) Uani 1 1 d .
O2 O 0.7183(2) 0.12842(9) 0.06855(12) 0.0419(5) Uani 1 1 d .
O3 O 1.32111(19) -0.15324(8) 0.22471(12) 0.0343(5) Uani 1 1 d .
O4 O 1.2751(2) -0.19912(7) 0.10725(12) 0.0313(5) Uani 1 1 d .
O5 O 0.99042(19) -0.24297(7) 0.00742(12) 0.0297(4) Uani 1 1 d .
O6 O 0.77674(19) -0.24090(8) 0.05984(12) 0.0331(5) Uani 1 1 d .
O1W O 1.4409(2) -0.18384(9) 0.37687(13) 0.0336(5) Uani 1 1 d .
H1A H 1.371(4) -0.1998(14) 0.393(2) 0.050 Uiso 1 1 d .
H1B H 1.494(4) -0.1968(14) 0.404(2) 0.050 Uiso 1 1 d .
O2W O 1.5000 -0.26869(13) 0.2500 0.0511(10) Uani 1 2 d SU
H2A H 1.530(5) -0.2858(17) 0.217(3) 0.077 Uiso 1 1 d .
O3W O 0.6218(4) 0.04071(16) -0.0291(2) 0.1167(14) Uani 1 1 d .

loop_
_atom_site_aniso_label
_atom_site_aniso_U_11
_atom_site_aniso_U_22
_atom_site_aniso_U_33
_atom_site_aniso_U_23
_atom_site_aniso_U_13
_atom_site_aniso_U_12
Zn1 0.02041(18) 0.02887(19) 0.02298(19) -0.00358(13) -0.00072(12) 0.00180(12)
Zn2 0.0209(2) 0.0296(2) 0.0252(2) 0.000 -0.00159(18) 0.000
C1 0.0375(17) 0.0256(14) 0.0309(16) -0.0019(12) 0.0048(14) 0.0108(13)
C2 0.0318(16) 0.0359(16) 0.0285(14) -0.0014(13) 0.0035(13) 0.0043(13)
C3 0.057(2) 0.0393(17) 0.0415(19) -0.0056(15) 0.0091(17) 0.0068(16)
C4 0.067(3) 0.061(2) 0.0386(19) -0.0124(18) 0.0150(18) 0.0116(19)
C5 0.055(2) 0.078(3) 0.0333(18) 0.0055(18) 0.0167(16) 0.008(2)
C6 0.0431(19) 0.051(2) 0.0403(18) 0.0087(16) 0.0120(15) 0.0040(16)
C7 0.0302(16) 0.0376(16) 0.0299(15) 0.0028(13) 0.0030(13) 0.0043(13)
C8 0.0297(15) 0.0287(15) 0.0318(15) 0.0052(12) 0.0014(12) 0.0051(12)
C9 0.0305(16) 0.0268(14) 0.0289(14) 0.0033(12) -0.0002(12) -0.0004(12)
C10 0.0228(14) 0.0307(14) 0.0312(15) 0.0058(12) 0.0024(12) 0.0048(12)
C11 0.0282(15) 0.0254(14) 0.0322(15) 0.0050(12) -0.0038(12) 0.0060(12)
C12 0.0291(16) 0.0280(15) 0.058(2) 0.0010(14) -0.0038(15) 0.0022(13)
C13 0.0268(16) 0.0363(17) 0.057(2) 0.0041(15) 0.0091(15) 0.0032(13)
C14 0.0320(16) 0.0275(14) 0.0294(14) 0.0021(12) -0.0060(12) 0.0052(12)
C15 0.0240(14) 0.0273(14) 0.0243(13) -0.0026(11) 0.0014(12) -0.0005(11)
C16 0.0221(14) 0.0249(14) 0.0252(13) 0.0008(11) -0.0013(12) -0.0002(11)
C17 0.0240(14) 0.0256(14) 0.0273(14) -0.0060(12) -0.0031(11) 0.0014(11)
C18 0.0204(14) 0.0321(15) 0.0254(14) 0.0002(12) -0.0013(11) 0.0003(12)
N1 0.0186(11) 0.0250(11) 0.0231(11) -0.0002(9) -0.0032(9) -0.0002(9)
O1 0.0484(13) 0.0361(11) 0.0338(11) 0.0011(9) 0.0043(10) -0.0076(10)
O2 0.0436(13) 0.0527(13) 0.0294(11) -0.0025(10) -0.0003(10) -0.0034(11)
O3 0.0259(10) 0.0507(12) 0.0262(10) -0.0096(9) -0.0078(9) 0.0116(9)
O4 0.0280(10) 0.0356(11) 0.0303(10) -0.0102(9) -0.0080(9) 0.0117(9)
O5 0.0222(10) 0.0319(10) 0.0348(11) -0.0097(8) 0.0046(8) -0.0024(8)
O6 0.0221(10) 0.0382(11) 0.0391(11) -0.0129(9) 0.0040(9) -0.0065(9)
O1W 0.0266(11) 0.0463(13) 0.0280(11) 0.0119(9) 0.0009(9) 0.0036(10)
O2W 0.076(3) 0.0295(17) 0.048(2) 0.000 0.0183(18) 0.000
O3W 0.145(3) 0.117(3) 0.088(2) -0.048(2) 0.028(2) -0.046(3)

loop_
_atom_type_symbol
_atom_type_description
_atom_type_scat_dispersion_real
_atom_type_scat_dispersion_imag
_atom_type_scat_source
C C 0.0033 0.0016 'International Tables Vol C Tables 4.2.6.8 and 6.1.1.4'
H H 0.0000 0.0000 'International Tables Vol C Tables 4.2.6.8 and 6.1.1.4'
N N 0.0061 0.0033 'International Tables Vol C Tables 4.2.6.8 and 6.1.1.4'
O O 0.0106 0.0060 'International Tables Vol C Tables 4.2.6.8 and 6.1.1.4'
Zn Zn 0.2839 1.4301 'International Tables Vol C Tables 4.2.6.8 and 6.1.1.4'

loop_
_geom_angle_atom_site_label_1
_geom_angle_atom_site_label_2
_geom_angle_atom_site_label_3
_geom_angle
_geom_angle_site_symmetry_1
_geom_angle_site_symmetry_3
O4 Zn1 O5 109.67(8) 5_755 5_755
O4 Zn1 O6 95.21(7) 5_755 7_765
O5 Zn1 O6 92.32(7) 5_755 7_765
O4 Zn1 O1 158.26(8) 5_755 .
O5 Zn1 O1 92.02(8) 5_755 .
O6 Zn1 O1 85.01(8) 7_765 .
O4 Zn1 N1 78.50(7) 5_755 5_755
O5 Zn1 N1 79.87(7) 5_755 5_755
O6 Zn1 N1 167.51(8) 7_765 5_755
O1 Zn1 N1 104.86(8) . 5_755
O4 Zn1 O2 99.56(8) 5_755 .
O5 Zn1 O2 148.46(8) 5_755 .
O6 Zn1 O2 96.67(8) 7_765 .
O1 Zn1 O2 58.95(8) . .
N1 Zn1 O2 95.03(8) 5_755 .
O4 Zn1 C1 128.32(9) 5_755 .
O5 Zn1 C1 121.78(9) 5_755 .
O6 Zn1 C1 87.67(8) 7_765 .
O1 Zn1 C1 29.95(9) . .
N1 Zn1 C1 104.72(8) 5_755 .
O2 Zn1 C1 29.35(8) . .
O2W Zn2 O3 117.18(6) . 4_855
O2W Zn2 O3 117.18(6) . .
O3 Zn2 O3 125.63(12) 4_855 .
O2W Zn2 O1W 94.15(6) . .
O3 Zn2 O1W 90.66(8) 4_855 .
O3 Zn2 O1W 85.55(8) . .
O2W Zn2 O1W 94.15(6) . 4_855
O3 Zn2 O1W 85.55(8) 4_855 4_855
O3 Zn2 O1W 90.66(8) . 4_855
O1W Zn2 O1W 171.70(12) . 4_855
O2 C1 O1 119.9(3) . .
O2 C1 C2 121.6(3) . .
O1 C1 C2 118.4(3) . .
O2 C1 Zn1 63.97(15) . .
O1 C1 Zn1 57.01(14) . .
C2 C1 Zn1 165.14(19) . .
C3 C2 C7 119.5(3) . .
C3 C2 C1 117.3(3) . .
C7 C2 C1 123.0(2) . .
C4 C3 C2 121.4(3) . .
C4 C3 H3 119.3 . .
C2 C3 H3 119.3 . .
C3 C4 C5 119.0(3) . .
C3 C4 H4 120.5 . .
C5 C4 H4 120.5 . .
C6 C5 C4 120.4(3) . .
C6 C5 H5 119.8 . .
C4 C5 H5 119.8 . .
C5 C6 C7 121.3(3) . .
C5 C6 H6 119.3 . .
C7 C6 H6 119.3 . .
C6 C7 C2 118.3(3) . .
C6 C7 C8 120.0(3) . .
C2 C7 C8 121.5(2) . .
C13 C8 C9 117.9(3) . .
C13 C8 C7 121.9(3) . .
C9 C8 C7 120.2(3) . .
C10 C9 C8 121.2(3) . .
C10 C9 H9 119.4 . .
C8 C9 H9 119.4 . .
C9 C10 C11 121.3(3) . .
C9 C10 H10 119.4 . .
C11 C10 H10 119.4 . .
C12 C11 C10 117.6(3) . .
C12 C11 C14 122.8(3) . .
C10 C11 C14 119.6(3) . .
C13 C12 C11 121.1(3) . .
C13 C12 H12 119.5 . .
C11 C12 H12 119.5 . .
C12 C13 C8 121.0(3) . .
C12 C13 H13 119.5 . .
C8 C13 H13 119.5 . .
N1 C14 C11 115.3(2) . .
N1 C14 H14A 108.4 . .
C11 C14 H14A 108.4 . .
N1 C14 H14B 108.4 . .
C11 C14 H14B 108.4 . .
H14A C14 H14B 107.5 . .
N1 C15 C16 110.6(2) . .
N1 C15 H15A 109.5 . .
C16 C15 H15A 109.5 . .
N1 C15 H15B 109.5 . .
C16 C15 H15B 109.5 . .
H15A C15 H15B 108.1 . .
O5 C16 O6 125.4(2) . .
O5 C16 C15 117.2(2) . .
O6 C16 C15 117.3(2) . .
N1 C17 C18 111.2(2) . .
N1 C17 H17A 109.4 . .
C18 C17 H17A 109.4 . .
N1 C17 H17B 109.4 . .
C18 C17 H17B 109.4 . .
H17A C17 H17B 108.0 . .
O3 C18 O4 125.2(2) . .
O3 C18 C17 116.2(2) . .
O4 C18 C17 118.6(2) . .
C15 N1 C17 111.7(2) . .
C15 N1 C14 111.5(2) . .
C17 N1 C14 112.5(2) . .
C15 N1 Zn1 103.08(14) . 5_755
C17 N1 Zn1 104.06(15) . 5_755
C14 N1 Zn1 113.39(16) . 5_755
C1 O1 Zn1 93.04(17) . .
C1 O2 Zn1 86.67(18) . .
C18 O3 Zn2 123.13(17) . .
C18 O4 Zn1 116.74(16) . 5_755
C16 O5 Zn1 115.55(16) . 5_755
C16 O6 Zn1 134.15(17) . 7_755
Zn2 O1W H1A 119(3) . .
Zn2 O1W H1B 109(3) . .
H1A O1W H1B 101(4) . .
Zn2 O2W H2A 126(3) . .

loop_
_geom_bond_atom_site_label_1
_geom_bond_atom_site_label_2
_geom_bond_distance
_geom_bond_site_symmetry_2
Zn1 O4 2.0330(18) 5_755
Zn1 O5 2.0744(19) 5_755
Zn1 O6 2.0785(18) 7_765
Zn1 O1 2.122(2) .
Zn1 N1 2.219(2) 5_755
Zn1 O2 2.274(2) .
Zn1 C1 2.526(3) .
Zn2 O2W 1.959(3) .
Zn2 O3 1.9976(18) 4_855
Zn2 O3 1.9976(18) .
Zn2 O1W 2.093(2) .
Zn2 O1W 2.093(2) 4_855
C1 O2 1.240(3) .
C1 O1 1.263(4) .
C1 C2 1.507(4) .
C2 C3 1.387(4) .
C2 C7 1.402(4) .
C3 C4 1.375(5) .
C3 H3 0.9300 .
C4 C5 1.378(5) .
C4 H4 0.9300 .
C5 C6 1.377(5) .
C5 H5 0.9300 .
C6 C7 1.387(4) .
C6 H6 0.9300 .
C7 C8 1.491(4) .
C8 C13 1.387(4) .
C8 C9 1.392(4) .
C9 C10 1.375(4) .
C9 H9 0.9300 .
C10 C11 1.395(4) .
C10 H10 0.9300 .
C11 C12 1.391(4) .
C11 C14 1.505(4) .
C12 C13 1.386(4) .
C12 H12 0.9300 .
C13 H13 0.9300 .
C14 N1 1.496(3) .
C14 H14A 0.9700 .
C14 H14B 0.9700 .
C15 N1 1.471(3) .
C15 C16 1.528(4) .
C15 H15A 0.9700 .
C15 H15B 0.9700 .
C16 O5 1.253(3) .
C16 O6 1.256(3) .
C17 N1 1.472(3) .
C17 C18 1.511(4) .
C17 H17A 0.9700 .
C17 H17B 0.9700 .
C18 O3 1.249(3) .
C18 O4 1.259(3) .
N1 Zn1 2.219(2) 5_755
O4 Zn1 2.0330(18) 5_755
O5 Zn1 2.0744(19) 5_755
O6 Zn1 2.0785(18) 7_755
O1W H1A 0.83(4) .
O1W H1B 0.74(4) .
O2W H2A 0.73(4) .

loop_
_geom_torsion_atom_site_label_1
_geom_torsion_atom_site_label_2
_geom_torsion_atom_site_label_3
_geom_torsion_atom_site_label_4
_geom_torsion
_geom_torsion_site_symmetry_1
_geom_torsion_site_symmetry_4
O4 Zn1 C1 O2 13.2(2) 5_755 .
O5 Zn1 C1 O2 -160.68(15) 5_755 .
O6 Zn1 C1 O2 108.03(17) 7_765 .
O1 Zn1 C1 O2 -167.9(3) . .
N1 Zn1 C1 O2 -73.61(17) 5_755 .
O4 Zn1 C1 O1 -178.84(14) 5_755 .
O5 Zn1 C1 O1 7.24(19) 5_755 .
O6 Zn1 C1 O1 -84.05(16) 7_765 .
N1 Zn1 C1 O1 94.31(16) 5_755 .
O2 Zn1 C1 O1 167.9(3) . .
O4 Zn1 C1 C2 -102.3(9) 5_755 .
O5 Zn1 C1 C2 83.8(9) 5_755 .
O6 Zn1 C1 C2 -7.5(9) 7_765 .
O1 Zn1 C1 C2 76.6(8) . .
N1 Zn1 C1 C2 170.9(8) 5_755 .
O2 Zn1 C1 C2 -115.5(9) . .
O2 C1 C2 C3 -117.4(3) . .
O1 C1 C2 C3 58.6(4) . .
Zn1 C1 C2 C3 -9.5(10) . .
O2 C1 C2 C7 58.5(4) . .
O1 C1 C2 C7 -125.6(3) . .
Zn1 C1 C2 C7 166.3(7) . .
C7 C2 C3 C4 -2.0(5) . .
C1 C2 C3 C4 174.0(3) . .
C2 C3 C4 C5 1.1(6) . .
C3 C4 C5 C6 0.4(6) . .
C4 C5 C6 C7 -0.8(6) . .
C5 C6 C7 C2 -0.1(5) . .
C5 C6 C7 C8 174.3(3) . .
C3 C2 C7 C6 1.5(4) . .
C1 C2 C7 C6 -174.3(3) . .
C3 C2 C7 C8 -172.9(3) . .
C1 C2 C7 C8 11.4(4) . .
C6 C7 C8 C13 52.4(4) . .
C2 C7 C8 C13 -133.3(3) . .
C6 C7 C8 C9 -124.7(3) . .
C2 C7 C8 C9 49.5(4) . .
C13 C8 C9 C10 -0.5(4) . .
C7 C8 C9 C10 176.7(3) . .
C8 C9 C10 C11 0.8(4) . .
C9 C10 C11 C12 -0.2(4) . .
C9 C10 C11 C14 -179.9(2) . .
C10 C11 C12 C13 -0.8(4) . .
C14 C11 C12 C13 179.0(3) . .
C11 C12 C13 C8 1.1(5) . .
C9 C8 C13 C12 -0.4(4) . .
C7 C8 C13 C12 -177.6(3) . .
C12 C11 C14 N1 -89.9(3) . .
C10 C11 C14 N1 89.8(3) . .
N1 C15 C16 O5 39.2(3) . .
N1 C15 C16 O6 -143.3(2) . .
N1 C17 C18 O3 -161.6(2) . .
N1 C17 C18 O4 19.7(3) . .
C16 C15 N1 C17 -148.7(2) . .
C16 C15 N1 C14 84.5(3) . .
C16 C15 N1 Zn1 -37.5(2) . 5_755
C18 C17 N1 C15 78.5(3) . .
C18 C17 N1 C14 -155.2(2) . .
C18 C17 N1 Zn1 -32.1(2) . 5_755
C11 C14 N1 C15 75.0(3) . .
C11 C14 N1 C17 -51.4(3) . .
C11 C14 N1 Zn1 -169.15(18) . 5_755
O2 C1 O1 Zn1 12.5(3) . .
C2 C1 O1 Zn1 -163.5(2) . .
O4 Zn1 O1 C1 2.5(3) 5_755 .
O5 Zn1 O1 C1 -173.84(16) 5_755 .
O6 Zn1 O1 C1 94.00(17) 7_765 .
N1 Zn1 O1 C1 -93.79(17) 5_755 .
O2 Zn1 O1 C1 -6.88(15) . .
O1 C1 O2 Zn1 -11.7(3) . .
C2 C1 O2 Zn1 164.2(2) . .
O4 Zn1 O2 C1 -169.50(16) 5_755 .
O5 Zn1 O2 C1 32.5(2) 5_755 .
O6 Zn1 O2 C1 -73.05(17) 7_765 .
O1 Zn1 O2 C1 7.00(16) . .
N1 Zn1 O2 C1 111.33(17) 5_755 .
O4 C18 O3 Zn2 12.5(4) . .
C17 C18 O3 Zn2 -166.01(18) . .
O2W Zn2 O3 C18 -56.4(2) . .
O3 Zn2 O3 C18 123.6(2) 4_855 .
O1W Zn2 O3 C18 -148.8(2) . .
O1W Zn2 O3 C18 38.6(2) 4_855 .
O3 C18 O4 Zn1 -171.5(2) . 5_755
C17 C18 O4 Zn1 7.0(3) . 5_755
O6 C16 O5 Zn1 166.4(2) . 5_755
C15 C16 O5 Zn1 -16.4(3) . 5_755
O5 C16 O6 Zn1 5.7(4) . 7_755
C15 C16 O6 Zn1 -171.57(17) . 7_755
